data_7006598
loop_
_publ_author_name
'Pugh, David'
'Wright, Joseph A.'
'Freeman, Sandra'
'Danopoulos, Andreas A.'

_publ_section_title
;
 'Pincer' dicarbene complexes of some early transition metals and
 uranium.
;
_journal_issue 6
_journal_name_full 'Dalton transactions (Cambridge, England : 2003)'
_journal_page_first 775
_journal_page_last 782
_journal_paper_doi 10.1039/b512133g
_journal_year 2006
_chemical_formula_moiety 'C35 H41 Cl3 N5 Nb, C4 H8 O'
_chemical_formula_sum 'C39 H49 Cl3 N5 Nb O'
_chemical_formula_weight 803.09
_chemical_name_systematic
;
?
;
_space_group_IT_number 14
_symmetry_cell_setting monoclinic
_symmetry_space_group_name_Hall '-P 2ybc'
_symmetry_space_group_name_H-M 'P 1 21/c 1'
_atom_sites_solution_hydrogens geom
_atom_sites_solution_primary direct
_atom_sites_solution_secondary difmap
_audit_creation_method SHELXL-97
_cell_angle_alpha 90.00
_cell_angle_beta 92.61(6)
_cell_angle_gamma 90.00
_cell_formula_units_Z 4
_cell_length_a 10.803(7)
_cell_length_b 18.707(11)
_cell_length_c 18.838(17)
_cell_measurement_reflns_used 8081
_cell_measurement_temperature 120(2)
_cell_measurement_theta_max 27.48
_cell_measurement_theta_min 2.91
_cell_volume 3803(5)
_computing_cell_refinement 'DENZO (Otwinowski & Minor, 1997) & COLLECT (Hooft, R.W.W., 1998)'
_computing_data_collection 'COLLECT (Hooft, R.W.W., 1998)'
_computing_data_reduction 'DENZO (Otwinowski & Minor, 1997) & COLLECT (Hooft, R.W.W., 1998)'
_computing_molecular_graphics 'ORTEP-3 (Farrugia, 1997)'
_computing_publication_material
;
PLATON (Spek, 2003)
ENCIFER (Allen, 2004)
;
_computing_structure_refinement 'SHELXL-97 (Sheldrick, 1997)'
_computing_structure_solution 'SIR92 (Altomare, 1992)'
_diffrn_ambient_temperature 120(2)
_diffrn_detector_area_resol_mean 9.091
_diffrn_measured_fraction_theta_full 0.993
_diffrn_measured_fraction_theta_max 0.993
_diffrn_measurement_device_type 'Bruker-Nonius 95mm CCD camera on \k-goniostat'
_diffrn_measurement_method '\f & \w scans'
_diffrn_radiation_monochromator '10cm confocal mirrors'
_diffrn_radiation_source 'Bruker-Nonius FR591 rotating anode'
_diffrn_radiation_type MoK\a
_diffrn_radiation_wavelength 0.71073
_diffrn_reflns_av_R_equivalents 0.1325
_diffrn_reflns_av_sigmaI/netI 0.1954
_diffrn_reflns_limit_h_max 14
_diffrn_reflns_limit_h_min -13
_diffrn_reflns_limit_k_max 24
_diffrn_reflns_limit_k_min -23
_diffrn_reflns_limit_l_max 18
_diffrn_reflns_limit_l_min -24
_diffrn_reflns_number 26634
_diffrn_reflns_theta_full 27.56
_diffrn_reflns_theta_max 27.56
_diffrn_reflns_theta_min 3.77
_diffrn_standards_number 0
_exptl_absorpt_coefficient_mu 0.565
_exptl_absorpt_correction_T_max 0.9944
_exptl_absorpt_correction_T_min 0.6249
_exptl_absorpt_correction_type multi-scan
_exptl_absorpt_process_details 'SADABS V2.10 (Sheldrick, G.M., 2003)'
_exptl_crystal_colour 'dark blue'
_exptl_crystal_density_diffrn 1.403
_exptl_crystal_density_method 'not measured'
_exptl_crystal_description block
_exptl_crystal_F_000 1672
_exptl_crystal_size_max 0.06
_exptl_crystal_size_mid 0.04
_exptl_crystal_size_min 0.01
_refine_diff_density_max 1.069
_refine_diff_density_min -0.512
_refine_diff_density_rms 0.099
_refine_ls_extinction_method none
_refine_ls_goodness_of_fit_ref 1.012
_refine_ls_hydrogen_treatment constr
_refine_ls_matrix_type full
_refine_ls_number_parameters 460
_refine_ls_number_reflns 8730
_refine_ls_number_restraints 8
_refine_ls_restrained_S_all 1.013
_refine_ls_R_factor_all 0.1973
_refine_ls_R_factor_gt 0.0902
_refine_ls_shift/su_max 0.000
_refine_ls_shift/su_mean 0.000
_refine_ls_structure_factor_coef Fsqd
_refine_ls_weighting_details 'calc w=1/[\s^2^(Fo^2^)+(0.0444P)^2^+5.6157P] where P=(Fo^2^+2Fc^2^)/3'
_refine_ls_weighting_scheme calc
_refine_ls_wR_factor_gt 0.1446
_refine_ls_wR_factor_ref 0.1774
_reflns_number_gt 4281
_reflns_number_total 8730
_reflns_threshold_expression >2sigma(I)
_cod_data_source_file b512133g.txt
_cod_data_source_block 4
_cod_original_sg_symbol_H-M P21/c
_cod_database_code 7006598

loop_
_symmetry_equiv_pos_as_xyz
'x, y, z'
'-x, y+1/2, -z+1/2'
'-x, -y, -z'
'x, -y-1/2, z-1/2'

loop_
_atom_site_label
_atom_site_type_symbol
_atom_site_fract_x
_atom_site_fract_y
_atom_site_fract_z
_atom_site_U_iso_or_equiv
_atom_site_adp_type
_atom_site_occupancy
_atom_site_symmetry_multiplicity
_atom_site_calc_flag
_atom_site_refinement_flags
_atom_site_disorder_assembly
_atom_site_disorder_group
C1 C 0.4103(5) 0.1845(3) -0.0613(4) 0.0326(15) Uani 1 1 d . . .
C2 C 0.2707(5) 0.2503(3) 0.0075(3) 0.0272(14) Uani 1 1 d . . .
C3 C 0.1594(6) 0.3075(3) -0.0796(4) 0.0376(16) Uani 1 1 d . . .
H3 H 0.0986 0.3373 -0.1025 0.045 Uiso 1 1 calc R . .
C4 C 0.2439(6) 0.2688(3) -0.1114(4) 0.0350(16) Uani 1 1 d . . .
H4 H 0.2550 0.2657 -0.1611 0.042 Uiso 1 1 calc R . .
C5 C 0.1022(5) 0.3315(3) 0.0459(3) 0.0328(15) Uani 1 1 d . . .
C6 C -0.0102(5) 0.2993(3) 0.0619(3) 0.0376(16) Uani 1 1 d . . .
C7 C -0.0833(7) 0.3366(4) 0.1090(4) 0.053(2) Uani 1 1 d . . .
H7 H -0.1607 0.3172 0.1214 0.064 Uiso 1 1 calc R . .
C8 C -0.0447(7) 0.4006(4) 0.1375(4) 0.062(2) Uani 1 1 d . . .
H8 H -0.0954 0.4251 0.1694 0.074 Uiso 1 1 calc R . .
C9 C 0.0666(7) 0.4298(3) 0.1203(4) 0.053(2) Uani 1 1 d . . .
H9 H 0.0922 0.4737 0.1416 0.064 Uiso 1 1 calc R . .
C10 C 0.1428(6) 0.3970(3) 0.0725(4) 0.0427(17) Uani 1 1 d . . .
C11 C 0.2624(6) 0.4325(3) 0.0529(4) 0.0466(19) Uani 1 1 d . . .
H11 H 0.3097 0.3980 0.0241 0.056 Uiso 1 1 calc R . .
C12 C 0.3419(7) 0.4515(4) 0.1189(5) 0.062(2) Uani 1 1 d . . .
H12A H 0.3010 0.4891 0.1454 0.094 Uiso 1 1 calc R . .
H12B H 0.4230 0.4686 0.1048 0.094 Uiso 1 1 calc R . .
H12C H 0.3530 0.4090 0.1490 0.094 Uiso 1 1 calc R . .
C13 C 0.2348(7) 0.4990(3) 0.0073(4) 0.057(2) Uani 1 1 d . . .
H13A H 0.1885 0.4850 -0.0364 0.086 Uiso 1 1 calc R . .
H13B H 0.3129 0.5217 -0.0046 0.086 Uiso 1 1 calc R . .
H13C H 0.1853 0.5328 0.0339 0.086 Uiso 1 1 calc R . .
C14 C -0.0558(6) 0.2300(3) 0.0302(4) 0.0401(17) Uani 1 1 d . . .
H14 H 0.0137 0.2072 0.0051 0.048 Uiso 1 1 calc R . .
C15 C -0.0990(7) 0.1780(4) 0.0860(5) 0.065(2) Uani 1 1 d . . .
H15A H -0.0333 0.1719 0.1231 0.098 Uiso 1 1 calc R . .
H15B H -0.1180 0.1318 0.0637 0.098 Uiso 1 1 calc R . .
H15C H -0.1735 0.1970 0.1071 0.098 Uiso 1 1 calc R . .
C16 C -0.1604(7) 0.2454(4) -0.0241(4) 0.059(2) Uani 1 1 d . . .
H16A H -0.2284 0.2690 -0.0006 0.089 Uiso 1 1 calc R . .
H16B H -0.1902 0.2004 -0.0454 0.089 Uiso 1 1 calc R . .
H16C H -0.1303 0.2767 -0.0612 0.089 Uiso 1 1 calc R . .
C17 C 0.4630(6) 0.1661(3) -0.1245(4) 0.0386(17) Uani 1 1 d . . .
H17 H 0.4363 0.1867 -0.1687 0.046 Uiso 1 1 calc R . .
C18 C 0.5575(6) 0.1156(3) -0.1192(4) 0.0453(19) Uani 1 1 d . . .
H18 H 0.5981 0.1016 -0.1607 0.054 Uiso 1 1 calc R . .
C19 C 0.5931(6) 0.0858(3) -0.0551(4) 0.0408(18) Uani 1 1 d . . .
H19 H 0.6562 0.0504 -0.0517 0.049 Uiso 1 1 calc R . .
C20 C 0.5342(5) 0.1087(3) 0.0043(4) 0.0338(16) Uani 1 1 d . . .
C21 C 0.4999(5) 0.1156(3) 0.1275(4) 0.0307(15) Uani 1 1 d . . .
C22 C 0.6347(5) 0.0307(3) 0.1674(4) 0.0363(16) Uani 1 1 d . . .
H22 H 0.6802 0.0001 0.1993 0.044 Uiso 1 1 calc R . .
C23 C 0.6425(5) 0.0320(3) 0.0979(4) 0.0356(17) Uani 1 1 d . . .
H23 H 0.6944 0.0030 0.0704 0.043 Uiso 1 1 calc R . .
C24 C 0.5302(5) 0.1013(3) 0.2595(3) 0.0316(15) Uani 1 1 d . . .
C25 C 0.4281(5) 0.0743(3) 0.2946(4) 0.0339(16) Uani 1 1 d . . .
C26 C 0.4205(6) 0.0908(3) 0.3654(4) 0.0396(17) Uani 1 1 d . . .
H26 H 0.3533 0.0726 0.3907 0.048 Uiso 1 1 calc R . .
C27 C 0.5070(6) 0.1329(3) 0.4006(4) 0.0386(17) Uani 1 1 d . . .
H27 H 0.4993 0.1437 0.4495 0.046 Uiso 1 1 calc R . .
C28 C 0.6064(6) 0.1596(3) 0.3643(4) 0.0383(17) Uani 1 1 d . . .
H28 H 0.6664 0.1886 0.3889 0.046 Uiso 1 1 calc R . .
C29 C 0.6197(5) 0.1448(3) 0.2930(4) 0.0332(16) Uani 1 1 d . . .
C30 C 0.7298(6) 0.1740(3) 0.2549(4) 0.0411(17) Uani 1 1 d . . .
H30 H 0.7167 0.1639 0.2030 0.049 Uiso 1 1 calc R . .
C31 C 0.7407(6) 0.2551(3) 0.2651(4) 0.0495(19) Uani 1 1 d . . .
H31A H 0.6677 0.2786 0.2429 0.074 Uiso 1 1 calc R . .
H31B H 0.8155 0.2724 0.2430 0.074 Uiso 1 1 calc R . .
H31C H 0.7460 0.2663 0.3160 0.074 Uiso 1 1 calc R . .
C32 C 0.8498(6) 0.1364(4) 0.2819(4) 0.052(2) Uani 1 1 d . . .
H32A H 0.8588 0.1408 0.3337 0.078 Uiso 1 1 calc R . .
H32B H 0.9211 0.1587 0.2604 0.078 Uiso 1 1 calc R . .
H32C H 0.8460 0.0857 0.2689 0.078 Uiso 1 1 calc R . .
C33 C 0.3312(5) 0.0259(3) 0.2590(4) 0.0326(16) Uani 1 1 d . . .
H33 H 0.3455 0.0246 0.2069 0.039 Uiso 1 1 calc R . .
C34 C 0.3459(6) -0.0498(3) 0.2884(4) 0.0391(17) Uani 1 1 d . . .
H34A H 0.4294 -0.0674 0.2799 0.059 Uiso 1 1 calc R . .
H34B H 0.2845 -0.0812 0.2645 0.059 Uiso 1 1 calc R . .
H34C H 0.3332 -0.0494 0.3395 0.059 Uiso 1 1 calc R . .
C35 C 0.1991(5) 0.0536(3) 0.2691(4) 0.0424(18) Uani 1 1 d . . .
H35A H 0.1831 0.0546 0.3199 0.064 Uiso 1 1 calc R . .
H35B H 0.1392 0.0219 0.2444 0.064 Uiso 1 1 calc R . .
H35C H 0.1908 0.1020 0.2495 0.064 Uiso 1 1 calc R . .
C36A C 0.104(2) 0.404(2) 0.3054(14) 0.047(4) Uani 0.363(6) 1 d PD A 1
H36A H 0.1540 0.3724 0.2756 0.056 Uiso 0.363(6) 1 calc PR A 1
H36B H 0.0791 0.4480 0.2794 0.056 Uiso 0.363(6) 1 calc PR A 1
C37A C -0.0018(9) 0.3661(4) 0.3390(6) 0.098(4) Uani 0.363(6) 1 d PD A 1
H37A H -0.0643 0.3496 0.3026 0.117 Uiso 0.363(6) 1 calc PR A 1
H37B H 0.0280 0.3247 0.3677 0.117 Uiso 0.363(6) 1 calc PR A 1
C38A C -0.0535(7) 0.4229(4) 0.3849(5) 0.070(3) Uani 0.363(6) 1 d PD A 1
H38A H -0.0983 0.4601 0.3565 0.084 Uiso 0.363(6) 1 calc PR A 1
H38B H -0.1086 0.4028 0.4204 0.084 Uiso 0.363(6) 1 calc PR A 1
C39A C 0.0645(14) 0.4501(11) 0.4182(13) 0.062(4) Uani 0.363(6) 1 d PD A 1
H39A H 0.0684 0.5029 0.4151 0.074 Uiso 0.363(6) 1 calc PR A 1
H39B H 0.0732 0.4358 0.4687 0.074 Uiso 0.363(6) 1 calc PR A 1
C36B C 0.1246(12) 0.3894(8) 0.3207(9) 0.047(4) Uani 0.637(6) 1 d PD A 2
H36C H 0.1865 0.3790 0.3597 0.056 Uiso 0.637(6) 1 calc PR A 2
H36D H 0.1506 0.3663 0.2765 0.056 Uiso 0.637(6) 1 calc PR A 2
C37B C -0.0018(9) 0.3661(4) 0.3390(6) 0.098(4) Uani 0.637(6) 1 d PD A 2
H37C H 0.0024 0.3200 0.3648 0.117 Uiso 0.637(6) 1 calc PR A 2
H37D H -0.0551 0.3599 0.2953 0.117 Uiso 0.637(6) 1 calc PR A 2
C38B C -0.0535(7) 0.4229(4) 0.3849(5) 0.070(3) Uani 0.637(6) 1 d PD A 2
H38C H -0.0504 0.4084 0.4355 0.084 Uiso 0.637(6) 1 calc PR A 2
H38D H -0.1400 0.4348 0.3696 0.084 Uiso 0.637(6) 1 calc PR A 2
C39B C 0.0358(10) 0.4862(6) 0.3718(7) 0.062(4) Uani 0.637(6) 1 d PD A 2
H39C H -0.0116 0.5305 0.3612 0.074 Uiso 0.637(6) 1 calc PR A 2
H39D H 0.0916 0.4945 0.4141 0.074 Uiso 0.637(6) 1 calc PR A 2
Cl1 Cl 0.21143(14) 0.09663(9) 0.08219(11) 0.0529(5) Uani 1 1 d . . .
Cl2 Cl 0.52601(15) 0.29054(8) 0.10871(11) 0.0487(5) Uani 1 1 d . . .
Cl3 Cl 0.2635(2) 0.24579(11) 0.20005(12) 0.0814(8) Uani 1 1 d . . .
N1 N 0.4454(4) 0.1592(2) 0.0023(3) 0.0302(12) Uani 1 1 d . . .
N2 N 0.3126(4) 0.2340(2) -0.0580(3) 0.0312(12) Uani 1 1 d . . .
N3 N 0.1759(4) 0.2965(2) -0.0070(3) 0.0305(12) Uani 1 1 d . . .
N4 N 0.5596(4) 0.0844(2) 0.0725(3) 0.0325(13) Uani 1 1 d . . .
N5 N 0.5478(4) 0.0821(2) 0.1865(3) 0.0307(13) Uani 1 1 d . . .
Nb1 Nb 0.36084(5) 0.19892(3) 0.10177(3) 0.03293(19) Uani 1 1 d . . .
O1A O 0.1608(12) 0.4171(7) 0.3771(10) 0.066(2) Uani 0.363(6) 1 d PD A 1
O1B O 0.1064(7) 0.4653(4) 0.3113(5) 0.066(2) Uani 0.637(6) 1 d PD A 2

loop_
_atom_site_aniso_label
_atom_site_aniso_U_11
_atom_site_aniso_U_22
_atom_site_aniso_U_33
_atom_site_aniso_U_23
_atom_site_aniso_U_13
_atom_site_aniso_U_12
C1 0.029(3) 0.029(3) 0.041(5) -0.007(3) 0.009(3) -0.008(3)
C2 0.024(3) 0.024(3) 0.034(4) 0.001(3) 0.002(3) -0.005(2)
C3 0.040(4) 0.035(3) 0.037(5) 0.003(3) -0.005(3) -0.001(3)
C4 0.035(3) 0.039(3) 0.032(4) -0.001(3) 0.005(3) 0.002(3)
C5 0.029(3) 0.034(3) 0.036(4) -0.001(3) 0.000(3) 0.012(3)
C6 0.032(3) 0.044(4) 0.038(4) 0.011(3) 0.002(3) 0.017(3)
C7 0.045(4) 0.053(4) 0.064(6) 0.007(4) 0.024(4) 0.021(4)
C8 0.061(5) 0.069(5) 0.057(6) -0.010(4) 0.023(5) 0.024(4)
C9 0.059(5) 0.038(4) 0.063(6) -0.016(4) 0.008(4) 0.008(4)
C10 0.049(4) 0.036(4) 0.042(5) -0.009(3) -0.006(4) 0.012(3)
C11 0.039(4) 0.040(4) 0.060(6) -0.014(4) -0.003(4) 0.006(3)
C12 0.061(5) 0.039(4) 0.086(7) -0.013(4) -0.012(5) 0.002(4)
C13 0.059(5) 0.048(4) 0.064(6) -0.010(4) 0.002(4) 0.004(4)
C14 0.033(3) 0.041(4) 0.047(5) 0.005(3) 0.009(3) 0.004(3)
C15 0.060(5) 0.056(5) 0.080(7) 0.014(4) 0.024(5) 0.000(4)
C16 0.046(4) 0.063(5) 0.068(6) 0.001(4) 0.000(4) -0.004(4)
C17 0.042(4) 0.043(4) 0.031(4) -0.002(3) 0.009(3) -0.008(3)
C18 0.045(4) 0.038(4) 0.055(6) -0.018(4) 0.017(4) -0.002(3)
C19 0.030(3) 0.034(3) 0.059(6) -0.006(4) 0.011(4) 0.001(3)
C20 0.030(3) 0.028(3) 0.045(5) -0.001(3) 0.013(3) -0.004(3)
C21 0.025(3) 0.031(3) 0.036(4) -0.003(3) 0.003(3) -0.008(3)
C22 0.026(3) 0.030(3) 0.053(5) 0.001(3) 0.002(3) 0.002(3)
C23 0.024(3) 0.029(3) 0.054(5) 0.002(3) 0.005(3) 0.003(3)
C24 0.029(3) 0.026(3) 0.039(5) 0.003(3) 0.001(3) 0.008(3)
C25 0.030(3) 0.025(3) 0.048(5) 0.005(3) 0.007(3) 0.010(3)
C26 0.029(3) 0.033(3) 0.057(5) 0.003(3) 0.001(4) 0.002(3)
C27 0.036(4) 0.040(4) 0.041(5) -0.001(3) 0.004(3) 0.007(3)
C28 0.032(3) 0.033(3) 0.050(5) -0.003(3) 0.000(3) -0.002(3)
C29 0.028(3) 0.028(3) 0.043(5) 0.002(3) -0.002(3) -0.001(3)
C30 0.034(3) 0.050(4) 0.040(5) 0.001(3) -0.005(3) -0.011(3)
C31 0.046(4) 0.047(4) 0.055(5) 0.002(4) -0.001(4) -0.018(3)
C32 0.036(4) 0.065(5) 0.055(5) 0.001(4) 0.008(4) -0.005(4)
C33 0.033(3) 0.026(3) 0.040(4) 0.004(3) 0.011(3) 0.000(3)
C34 0.041(4) 0.036(3) 0.041(5) 0.000(3) 0.008(3) -0.001(3)
C35 0.030(3) 0.034(3) 0.064(5) 0.005(3) 0.003(3) -0.002(3)
C36A 0.053(7) 0.035(9) 0.052(9) 0.007(6) -0.010(6) 0.005(6)
C37A 0.100(7) 0.054(5) 0.142(10) -0.019(6) 0.040(7) -0.033(5)
C38A 0.063(5) 0.054(5) 0.093(8) 0.017(5) 0.017(5) -0.006(4)
C39A 0.043(6) 0.051(7) 0.090(12) -0.013(6) -0.008(7) 0.005(5)
C36B 0.053(7) 0.035(9) 0.052(9) 0.007(6) -0.010(6) 0.005(6)
C37B 0.100(7) 0.054(5) 0.142(10) -0.019(6) 0.040(7) -0.033(5)
C38B 0.063(5) 0.054(5) 0.093(8) 0.017(5) 0.017(5) -0.006(4)
C39B 0.043(6) 0.051(7) 0.090(12) -0.013(6) -0.008(7) 0.005(5)
Cl1 0.0294(8) 0.0521(10) 0.0769(15) 0.0240(10) -0.0024(9) -0.0077(8)
Cl2 0.0466(9) 0.0291(8) 0.0689(14) -0.0057(8) -0.0151(9) -0.0036(7)
Cl3 0.124(2) 0.0703(13) 0.0527(15) 0.0108(11) 0.0361(14) 0.0395(13)
N1 0.029(3) 0.029(3) 0.033(4) -0.003(2) 0.008(3) -0.001(2)
N2 0.032(3) 0.027(2) 0.035(4) -0.005(2) 0.006(3) -0.005(2)
N3 0.028(3) 0.027(2) 0.037(4) -0.006(3) 0.003(2) -0.002(2)
N4 0.025(3) 0.026(3) 0.047(4) 0.000(3) 0.009(3) -0.002(2)
N5 0.024(3) 0.027(3) 0.041(4) -0.001(2) 0.005(3) 0.001(2)
Nb1 0.0304(3) 0.0319(3) 0.0367(4) -0.0006(3) 0.0048(3) 0.0081(3)
O1A 0.052(4) 0.039(4) 0.108(7) -0.001(4) 0.011(5) -0.002(3)
O1B 0.052(4) 0.039(4) 0.108(7) -0.001(4) 0.011(5) -0.002(3)

loop_
_atom_type_symbol
_atom_type_description
_atom_type_scat_dispersion_real
_atom_type_scat_dispersion_imag
_atom_type_scat_source
C C 0.0033 0.0016 'International Tables Vol C Tables 4.2.6.8 and 6.1.1.4'
H H 0.0000 0.0000 'International Tables Vol C Tables 4.2.6.8 and 6.1.1.4'
Cl Cl 0.1484 0.1585 'International Tables Vol C Tables 4.2.6.8 and 6.1.1.4'
N N 0.0061 0.0033 'International Tables Vol C Tables 4.2.6.8 and 6.1.1.4'
Nb Nb -2.0727 0.6215 'International Tables Vol C Tables 4.2.6.8 and 6.1.1.4'
O O 0.0106 0.0060 'International Tables Vol C Tables 4.2.6.8 and 6.1.1.4'

loop_
_geom_angle_atom_site_label_1
_geom_angle_atom_site_label_2
_geom_angle_atom_site_label_3
_geom_angle
_geom_angle_site_symmetry_1
_geom_angle_site_symmetry_3
_geom_angle_publ_flag
N1 C1 C17 125.1(6) . . ?
N1 C1 N2 112.2(5) . . ?
C17 C1 N2 122.7(6) . . ?
N3 C2 N2 103.8(5) . . ?
N3 C2 Nb1 137.8(4) . . ?
N2 C2 Nb1 118.4(4) . . ?
C4 C3 N3 107.8(6) . . ?
C4 C3 H3 126.1 . . ?
N3 C3 H3 126.1 . . ?
C3 C4 N2 106.5(6) . . ?
C3 C4 H4 126.7 . . ?
N2 C4 H4 126.7 . . ?
C10 C5 C6 124.4(6) . . ?
C10 C5 N3 118.0(5) . . ?
C6 C5 N3 117.4(5) . . ?
C5 C6 C7 116.2(6) . . ?
C5 C6 C14 123.9(5) . . ?
C7 C6 C14 119.9(6) . . ?
C8 C7 C6 120.8(7) . . ?
C8 C7 H7 119.6 . . ?
C6 C7 H7 119.6 . . ?
C7 C8 C9 120.7(6) . . ?
C7 C8 H8 119.7 . . ?
C9 C8 H8 119.7 . . ?
C8 C9 C10 121.9(7) . . ?
C8 C9 H9 119.1 . . ?
C10 C9 H9 119.1 . . ?
C5 C10 C9 116.0(6) . . ?
C5 C10 C11 124.0(6) . . ?
C9 C10 C11 120.0(6) . . ?
C10 C11 C12 111.1(6) . . ?
C10 C11 C13 110.3(6) . . ?
C12 C11 C13 110.9(6) . . ?
C10 C11 H11 108.1 . . ?
C12 C11 H11 108.1 . . ?
C13 C11 H11 108.1 . . ?
C11 C12 H12A 109.5 . . ?
C11 C12 H12B 109.5 . . ?
H12A C12 H12B 109.5 . . ?
C11 C12 H12C 109.5 . . ?
H12A C12 H12C 109.5 . . ?
H12B C12 H12C 109.5 . . ?
C11 C13 H13A 109.5 . . ?
C11 C13 H13B 109.5 . . ?
H13A C13 H13B 109.5 . . ?
C11 C13 H13C 109.5 . . ?
H13A C13 H13C 109.5 . . ?
H13B C13 H13C 109.5 . . ?
C6 C14 C16 109.0(5) . . ?
C6 C14 C15 112.4(6) . . ?
C16 C14 C15 110.2(6) . . ?
C6 C14 H14 108.4 . . ?
C16 C14 H14 108.4 . . ?
C15 C14 H14 108.4 . . ?
C14 C15 H15A 109.5 . . ?
C14 C15 H15B 109.5 . . ?
H15A C15 H15B 109.5 . . ?
C14 C15 H15C 109.5 . . ?
H15A C15 H15C 109.5 . . ?
H15B C15 H15C 109.5 . . ?
C14 C16 H16A 109.5 . . ?
C14 C16 H16B 109.5 . . ?
H16A C16 H16B 109.5 . . ?
C14 C16 H16C 109.5 . . ?
H16A C16 H16C 109.5 . . ?
H16B C16 H16C 109.5 . . ?
C1 C17 C18 115.9(7) . . ?
C1 C17 H17 122.1 . . ?
C18 C17 H17 122.1 . . ?
C19 C18 C17 121.0(6) . . ?
C19 C18 H18 119.5 . . ?
C17 C18 H18 119.5 . . ?
C18 C19 C20 117.9(6) . . ?
C18 C19 H19 121.1 . . ?
C20 C19 H19 121.1 . . ?
N1 C20 N4 111.7(5) . . ?
N1 C20 C19 123.3(7) . . ?
N4 C20 C19 125.0(6) . . ?
N5 C21 N4 104.3(5) . . ?
N5 C21 Nb1 137.5(4) . . ?
N4 C21 Nb1 118.2(5) . . ?
C23 C22 N5 108.5(6) . . ?
C23 C22 H22 125.8 . . ?
N5 C22 H22 125.8 . . ?
C22 C23 N4 106.5(5) . . ?
C22 C23 H23 126.7 . . ?
N4 C23 H23 126.7 . . ?
C29 C24 C25 122.6(6) . . ?
C29 C24 N5 117.4(5) . . ?
C25 C24 N5 120.0(6) . . ?
C26 C25 C24 117.3(6) . . ?
C26 C25 C33 119.6(5) . . ?
C24 C25 C33 123.1(6) . . ?
C27 C26 C25 122.0(6) . . ?
C27 C26 H26 119.0 . . ?
C25 C26 H26 119.0 . . ?
C26 C27 C28 119.5(7) . . ?
C26 C27 H27 120.2 . . ?
C28 C27 H27 120.2 . . ?
C29 C28 C27 121.5(6) . . ?
C29 C28 H28 119.3 . . ?
C27 C28 H28 119.3 . . ?
C28 C29 C24 117.1(5) . . ?
C28 C29 C30 120.4(6) . . ?
C24 C29 C30 122.5(6) . . ?
C29 C30 C31 110.7(5) . . ?
C29 C30 C32 110.2(5) . . ?
C31 C30 C32 110.6(6) . . ?
C29 C30 H30 108.4 . . ?
C31 C30 H30 108.4 . . ?
C32 C30 H30 108.4 . . ?
C30 C31 H31A 109.5 . . ?
C30 C31 H31B 109.5 . . ?
H31A C31 H31B 109.5 . . ?
C30 C31 H31C 109.5 . . ?
H31A C31 H31C 109.5 . . ?
H31B C31 H31C 109.5 . . ?
C30 C32 H32A 109.5 . . ?
C30 C32 H32B 109.5 . . ?
H32A C32 H32B 109.5 . . ?
C30 C32 H32C 109.5 . . ?
H32A C32 H32C 109.5 . . ?
H32B C32 H32C 109.5 . . ?
C25 C33 C34 109.6(5) . . ?
C25 C33 C35 111.7(5) . . ?
C34 C33 C35 110.4(5) . . ?
C25 C33 H33 108.4 . . ?
C34 C33 H33 108.4 . . ?
C35 C33 H33 108.4 . . ?
C33 C34 H34A 109.5 . . ?
C33 C34 H34B 109.5 . . ?
H34A C34 H34B 109.5 . . ?
C33 C34 H34C 109.5 . . ?
H34A C34 H34C 109.5 . . ?
H34B C34 H34C 109.5 . . ?
C33 C35 H35A 109.5 . . ?
C33 C35 H35B 109.5 . . ?
H35A C35 H35B 109.5 . . ?
C33 C35 H35C 109.5 . . ?
H35A C35 H35C 109.5 . . ?
H35B C35 H35C 109.5 . . ?
O1A C36A C37A 89.2(14) . . ?
O1A C36A H36A 113.8 . . ?
C37A C36A H36A 113.8 . . ?
O1A C36A H36B 113.8 . . ?
C37A C36A H36B 113.8 . . ?
H36A C36A H36B 111.0 . . ?
C38A C37A C36A 102.8(16) . . ?
C38A C37A H37A 111.2 . . ?
C36A C37A H37A 111.2 . . ?
C38A C37A H37B 111.2 . . ?
C36A C37A H37B 111.2 . . ?
H37A C37A H37B 109.1 . . ?
C39A C38A C37A 98.7(9) . . ?
C39A C38A H38A 112.0 . . ?
C37A C38A H38A 112.0 . . ?
C39A C38A H38B 112.0 . . ?
C37A C38A H38B 112.0 . . ?
H38A C38A H38B 109.7 . . ?
O1A C39A C38A 104.4(13) . . ?
O1A C39A H39A 110.9 . . ?
C38A C39A H39A 110.9 . . ?
O1A C39A H39B 110.9 . . ?
C38A C39A H39B 110.9 . . ?
H39A C39A H39B 108.9 . . ?
O1B C36B H36C 111.5 . . ?
O1B C36B H36D 111.5 . . ?
H36C C36B H36D 109.3 . . ?
O1B C39B H39C 110.6 . . ?
O1B C39B H39D 110.6 . . ?
H39C C39B H39D 108.7 . . ?
C1 N1 C20 116.7(5) . . ?
C1 N1 Nb1 121.6(4) . . ?
C20 N1 Nb1 121.7(5) . . ?
C2 N2 C4 111.2(5) . . ?
C2 N2 C1 117.8(5) . . ?
C4 N2 C1 131.0(5) . . ?
C2 N3 C3 110.7(5) . . ?
C2 N3 C5 125.3(5) . . ?
C3 N3 C5 124.0(5) . . ?
C21 N4 C20 118.8(5) . . ?
C21 N4 C23 110.7(6) . . ?
C20 N4 C23 130.4(5) . . ?
C21 N5 C22 110.0(5) . . ?
C21 N5 C24 127.1(5) . . ?
C22 N5 C24 122.3(6) . . ?
C21 Nb1 C2 139.2(2) . . ?
C21 Nb1 N1 69.5(2) . . ?
C2 Nb1 N1 69.8(2) . . ?
C21 Nb1 Cl3 114.66(18) . . ?
C2 Nb1 Cl3 105.98(16) . . ?
N1 Nb1 Cl3 175.79(15) . . ?
C21 Nb1 Cl2 89.73(15) . . ?
C2 Nb1 Cl2 91.79(15) . . ?
N1 Nb1 Cl2 87.35(13) . . ?
Cl3 Nb1 Cl2 92.73(9) . . ?
C21 Nb1 Cl1 85.47(15) . . ?
C2 Nb1 Cl1 87.54(15) . . ?
N1 Nb1 Cl1 84.75(13) . . ?
Cl3 Nb1 Cl1 95.30(9) . . ?
Cl2 Nb1 Cl1 171.81(6) . . ?
C39A O1A C36A 106.2(19) . . ?
C36B O1B C39B 104.0(10) . . ?

loop_
_geom_bond_atom_site_label_1
_geom_bond_atom_site_label_2
_geom_bond_distance
_geom_bond_site_symmetry_2
_geom_bond_publ_flag
C1 N1 1.329(8) . ?
C1 C17 1.386(8) . ?
C1 N2 1.406(7) . ?
C2 N3 1.359(7) . ?
C2 N2 1.370(7) . ?
C2 Nb1 2.206(6) . ?
C3 C4 1.329(8) . ?
C3 N3 1.387(8) . ?
C3 H3 0.9500 . ?
C4 N2 1.386(8) . ?
C4 H4 0.9500 . ?
C5 C10 1.387(8) . ?
C5 C6 1.401(8) . ?
C5 N3 1.458(7) . ?
C6 C7 1.401(8) . ?
C6 C14 1.501(9) . ?
C7 C8 1.370(10) . ?
C7 H7 0.9500 . ?
C8 C9 1.372(10) . ?
C8 H8 0.9500 . ?
C9 C10 1.390(9) . ?
C9 H9 0.9500 . ?
C10 C11 1.514(9) . ?
C11 C12 1.520(11) . ?
C11 C13 1.532(10) . ?
C11 H11 1.0000 . ?
C12 H12A 0.9800 . ?
C12 H12B 0.9800 . ?
C12 H12C 0.9800 . ?
C13 H13A 0.9800 . ?
C13 H13B 0.9800 . ?
C13 H13C 0.9800 . ?
C14 C16 1.516(10) . ?
C14 C15 1.521(9) . ?
C14 H14 1.0000 . ?
C15 H15A 0.9800 . ?
C15 H15B 0.9800 . ?
C15 H15C 0.9800 . ?
C16 H16A 0.9800 . ?
C16 H16B 0.9800 . ?
C16 H16C 0.9800 . ?
C17 C18 1.391(9) . ?
C17 H17 0.9500 . ?
C18 C19 1.369(10) . ?
C18 H18 0.9500 . ?
C19 C20 1.381(8) . ?
C19 H19 0.9500 . ?
C20 N1 1.345(7) . ?
C20 N4 1.378(8) . ?
C21 N5 1.358(8) . ?
C21 N4 1.376(7) . ?
C21 Nb1 2.203(6) . ?
C22 C23 1.316(9) . ?
C22 N5 1.402(7) . ?
C22 H22 0.9500 . ?
C23 N4 1.398(7) . ?
C23 H23 0.9500 . ?
C24 C29 1.394(8) . ?
C24 C25 1.406(8) . ?
C24 N5 1.442(8) . ?
C25 C26 1.375(9) . ?
C25 C33 1.517(9) . ?
C26 C27 1.370(9) . ?
C26 H26 0.9500 . ?
C27 C28 1.392(8) . ?
C27 H27 0.9500 . ?
C28 C29 1.384(9) . ?
C28 H28 0.9500 . ?
C29 C30 1.518(8) . ?
C30 C31 1.535(8) . ?
C30 C32 1.541(9) . ?
C30 H30 1.0000 . ?
C31 H31A 0.9800 . ?
C31 H31B 0.9800 . ?
C31 H31C 0.9800 . ?
C32 H32A 0.9800 . ?
C32 H32B 0.9800 . ?
C32 H32C 0.9800 . ?
C33 C34 1.527(8) . ?
C33 C35 1.539(8) . ?
C33 H33 1.0000 . ?
C34 H34A 0.9800 . ?
C34 H34B 0.9800 . ?
C34 H34C 0.9800 . ?
C35 H35A 0.9800 . ?
C35 H35B 0.9800 . ?
C35 H35C 0.9800 . ?
C36A O1A 1.48(2) . ?
C36A C37A 1.508(19) . ?
C36A H36A 0.9900 . ?
C36A H36B 0.9900 . ?
C37A C38A 1.493(11) . ?
C37A H37A 0.9900 . ?
C37A H37B 0.9900 . ?
C38A C39A 1.485(15) . ?
C38A H38A 0.9900 . ?
C38A H38B 0.9900 . ?
C39A O1A 1.462(16) . ?
C39A H39A 0.9900 . ?
C39A H39B 0.9900 . ?
C36B O1B 1.444(15) . ?
C36B H36C 0.9900 . ?
C36B H36D 0.9900 . ?
C39B O1B 1.454(11) . ?
C39B H39C 0.9900 . ?
C39B H39D 0.9900 . ?
Cl1 Nb1 2.520(2) . ?
Cl2 Nb1 2.473(2) . ?
Cl3 Nb1 2.341(3) . ?
N1 Nb1 2.248(5) . ?

loop_
_geom_torsion_atom_site_label_1
_geom_torsion_atom_site_label_2
_geom_torsion_atom_site_label_3
_geom_torsion_atom_site_label_4
_geom_torsion
_geom_torsion_site_symmetry_1
_geom_torsion_site_symmetry_2
_geom_torsion_site_symmetry_3
_geom_torsion_site_symmetry_4
_geom_torsion_publ_flag
N3 C3 C4 N2 0.0(7) . . . . ?
C10 C5 C6 C7 -1.2(10) . . . . ?
N3 C5 C6 C7 -175.5(6) . . . . ?
C10 C5 C6 C14 177.0(6) . . . . ?
N3 C5 C6 C14 2.7(9) . . . . ?
C5 C6 C7 C8 -0.4(10) . . . . ?
C14 C6 C7 C8 -178.7(7) . . . . ?
C6 C7 C8 C9 0.2(12) . . . . ?
C7 C8 C9 C10 1.5(13) . . . . ?
C6 C5 C10 C9 2.7(10) . . . . ?
N3 C5 C10 C9 177.1(6) . . . . ?
C6 C5 C10 C11 -177.8(7) . . . . ?
N3 C5 C10 C11 -3.5(10) . . . . ?
C8 C9 C10 C5 -2.9(11) . . . . ?
C8 C9 C10 C11 177.6(7) . . . . ?
C5 C10 C11 C12 -126.2(7) . . . . ?
C9 C10 C11 C12 53.2(9) . . . . ?
C5 C10 C11 C13 110.4(7) . . . . ?
C9 C10 C11 C13 -70.2(9) . . . . ?
C5 C6 C14 C16 -106.2(7) . . . . ?
C7 C6 C14 C16 71.9(8) . . . . ?
C5 C6 C14 C15 131.3(7) . . . . ?
C7 C6 C14 C15 -50.5(8) . . . . ?
N1 C1 C17 C18 1.8(9) . . . . ?
N2 C1 C17 C18 -179.0(5) . . . . ?
C1 C17 C18 C19 1.1(9) . . . . ?
C17 C18 C19 C20 -1.6(9) . . . . ?
C18 C19 C20 N1 -0.7(9) . . . . ?
C18 C19 C20 N4 -179.6(6) . . . . ?
N5 C22 C23 N4 -0.2(6) . . . . ?
C29 C24 C25 C26 -1.8(9) . . . . ?
N5 C24 C25 C26 176.0(5) . . . . ?
C29 C24 C25 C33 -179.0(5) . . . . ?
N5 C24 C25 C33 -1.2(8) . . . . ?
C24 C25 C26 C27 1.1(9) . . . . ?
C33 C25 C26 C27 178.4(5) . . . . ?
C25 C26 C27 C28 -0.4(9) . . . . ?
C26 C27 C28 C29 0.2(9) . . . . ?
C27 C28 C29 C24 -0.8(9) . . . . ?
C27 C28 C29 C30 -179.3(6) . . . . ?
C25 C24 C29 C28 1.6(9) . . . . ?
N5 C24 C29 C28 -176.2(5) . . . . ?
C25 C24 C29 C30 -179.9(5) . . . . ?
N5 C24 C29 C30 2.3(8) . . . . ?
C28 C29 C30 C31 -52.9(8) . . . . ?
C24 C29 C30 C31 128.7(6) . . . . ?
C28 C29 C30 C32 69.7(7) . . . . ?
C24 C29 C30 C32 -108.7(7) . . . . ?
C26 C25 C33 C34 -68.6(7) . . . . ?
C24 C25 C33 C34 108.5(6) . . . . ?
C26 C25 C33 C35 54.0(7) . . . . ?
C24 C25 C33 C35 -128.8(6) . . . . ?
O1A C36A C37A C38A 60(2) . . . . ?
C36A C37A C38A C39A -46.0(17) . . . . ?
C37A C38A C39A O1A 11.3(17) . . . . ?
C17 C1 N1 C20 -4.0(8) . . . . ?
N2 C1 N1 C20 176.8(4) . . . . ?
C17 C1 N1 Nb1 175.8(4) . . . . ?
N2 C1 N1 Nb1 -3.5(6) . . . . ?
N4 C20 N1 C1 -177.6(5) . . . . ?
C19 C20 N1 C1 3.4(8) . . . . ?
N4 C20 N1 Nb1 2.7(6) . . . . ?
C19 C20 N1 Nb1 -176.4(4) . . . . ?
N3 C2 N2 C4 -0.6(6) . . . . ?
Nb1 C2 N2 C4 178.1(4) . . . . ?
N3 C2 N2 C1 -178.1(4) . . . . ?
Nb1 C2 N2 C1 0.6(6) . . . . ?
C3 C4 N2 C2 0.4(7) . . . . ?
C3 C4 N2 C1 177.4(5) . . . . ?
N1 C1 N2 C2 1.8(7) . . . . ?
C17 C1 N2 C2 -177.5(5) . . . . ?
N1 C1 N2 C4 -175.1(5) . . . . ?
C17 C1 N2 C4 5.6(9) . . . . ?
N2 C2 N3 C3 0.6(6) . . . . ?
Nb1 C2 N3 C3 -177.7(4) . . . . ?
N2 C2 N3 C5 -178.1(5) . . . . ?
Nb1 C2 N3 C5 3.5(8) . . . . ?
C4 C3 N3 C2 -0.4(7) . . . . ?
C4 C3 N3 C5 178.4(5) . . . . ?
C10 C5 N3 C2 89.6(7) . . . . ?
C6 C5 N3 C2 -95.7(7) . . . . ?
C10 C5 N3 C3 -89.0(7) . . . . ?
C6 C5 N3 C3 85.7(7) . . . . ?
N5 C21 N4 C20 -177.9(5) . . . . ?
Nb1 C21 N4 C20 3.0(7) . . . . ?
N5 C21 N4 C23 0.3(6) . . . . ?
Nb1 C21 N4 C23 -178.8(4) . . . . ?
N1 C20 N4 C21 -3.6(7) . . . . ?
C19 C20 N4 C21 175.4(5) . . . . ?
N1 C20 N4 C23 178.6(5) . . . . ?
C19 C20 N4 C23 -2.3(10) . . . . ?
C22 C23 N4 C21 -0.1(6) . . . . ?
C22 C23 N4 C20 177.9(6) . . . . ?
N4 C21 N5 C22 -0.5(6) . . . . ?
Nb1 C21 N5 C22 178.4(4) . . . . ?
N4 C21 N5 C24 170.5(5) . . . . ?
Nb1 C21 N5 C24 -10.6(9) . . . . ?
C23 C22 N5 C21 0.5(7) . . . . ?
C23 C22 N5 C24 -171.0(5) . . . . ?
C29 C24 N5 C21 -94.4(7) . . . . ?
C25 C24 N5 C21 87.7(7) . . . . ?
C29 C24 N5 C22 75.5(7) . . . . ?
C25 C24 N5 C22 -102.3(6) . . . . ?
N5 C21 Nb1 C2 -174.7(5) . . . . ?
N4 C21 Nb1 C2 4.1(6) . . . . ?
N5 C21 Nb1 N1 -179.9(6) . . . . ?
N4 C21 Nb1 N1 -1.1(4) . . . . ?
N5 C21 Nb1 Cl3 0.0(6) . . . . ?
N4 C21 Nb1 Cl3 178.8(3) . . . . ?
N5 C21 Nb1 Cl2 92.9(6) . . . . ?
N4 C21 Nb1 Cl2 -88.4(4) . . . . ?
N5 C21 Nb1 Cl1 -93.8(6) . . . . ?
N4 C21 Nb1 Cl1 85.0(4) . . . . ?
N3 C2 Nb1 C21 171.3(5) . . . . ?
N2 C2 Nb1 C21 -6.9(6) . . . . ?
N3 C2 Nb1 N1 176.4(6) . . . . ?
N2 C2 Nb1 N1 -1.7(4) . . . . ?
N3 C2 Nb1 Cl3 -3.7(6) . . . . ?
N2 C2 Nb1 Cl3 178.2(4) . . . . ?
N3 C2 Nb1 Cl2 -97.1(5) . . . . ?
N2 C2 Nb1 Cl2 84.8(4) . . . . ?
N3 C2 Nb1 Cl1 91.1(5) . . . . ?
N2 C2 Nb1 Cl1 -87.0(4) . . . . ?
C1 N1 Nb1 C21 179.3(5) . . . . ?
C20 N1 Nb1 C21 -0.9(4) . . . . ?
C1 N1 Nb1 C2 2.9(4) . . . . ?
C20 N1 Nb1 C2 -177.3(5) . . . . ?
C1 N1 Nb1 Cl2 -90.0(4) . . . . ?
C20 N1 Nb1 Cl2 89.8(4) . . . . ?
C1 N1 Nb1 Cl1 92.2(4) . . . . ?
C20 N1 Nb1 Cl1 -88.0(4) . . . . ?
C38A C39A O1A C36A 27(2) . . . . ?
C37A C36A O1A C39A -52(2) . . . . ?
